data_4031237
loop_
_publ_author_name
'Edwards, A.J.'

_publ_section_title
;
 Fluoride crystal structures. Part XIX. Dipotassium
 aquopentafluoroferrate(III)
;
_journal_name_full
;
Journal of the Chemical Society. Dalton Transactions, Inorganic Chemistry 
(1972-)
;
_journal_page_first 816
_journal_page_last 818
_journal_volume 1972
_journal_year 1972
_chemical_formula_sum 'F5 Fe H2 K2 O'
_chemical_name_systematic 'K2 (Fe F5 (H2 O))'
_space_group_IT_number 15
_symmetry_space_group_name_Hall '-C 2yc'
_symmetry_space_group_name_H-M 'C 1 2/c 1'
_cell_angle_alpha 90
_cell_angle_beta 96.5
_cell_angle_gamma 90
_cell_formula_units_Z 4
_cell_length_a 9.71
_cell_length_b 7.79
_cell_length_c 7.95
_cell_volume 597.480
_citation_journal_id_ASTM JCDTBI
_cod_data_source_file Edwards_JCDTBI_1972_1831.cif
_cod_data_source_block H2F5Fe1K2O1
_cod_original_cell_volume 597.4796
_cod_original_formula_sum 'H2 F5 Fe1 K2 O1'
_cod_database_code 4031237

loop_
_symmetry_equiv_pos_as_xyz
x,y,z
-x,y,-z+1/2
-x,-y,-z
x,-y,z-1/2
x+1/2,y+1/2,z
-x+1/2,y+1/2,-z+1/2
-x+1/2,-y+1/2,-z
x+1/2,-y+1/2,z-1/2

loop_
_atom_site_label
_atom_site_type_symbol
_atom_site_fract_x
_atom_site_fract_y
_atom_site_fract_z
_atom_site_occupancy
_atom_site_U_iso_or_equiv
Fe1 Fe+3 0 0.2061 0.25 1 0.0
F3 F-1 0 0.4525 0.25 1 0.0
F2 F-1 0.1855 0.1958 0.194 1 0.0
O1 O-2 0 -0.0592 0.25 1 0.0
K1 K+1 0.2984 -0.0028 0.4682 1 0.0
F1 F-1 0.0701 0.2027 0.4863 1 0.0
